data_7119232
loop_
_publ_author_name
'Busschaert, Nathalie'
'Thompson, Sam'
'Hamilton, Andrew D.'

_publ_section_title
;
 An \a-helical peptidomimetic scaffold for dynamic combinatorial library
 formation.
;
_journal_issue 2
_journal_name_full 'Chemical communications (Cambridge, England)'
_journal_page_first 313
_journal_page_last 316
_journal_paper_doi 10.1039/c6cc07787k
_journal_volume 53
_journal_year 2016
_chemical_compound_source 'Nathalie Busschaert'
_chemical_formula_moiety 'C27 H34 N4 O4'
_chemical_formula_sum 'C27 H34 N4 O4'
_chemical_formula_weight 478.58
_space_group_crystal_system triclinic
_space_group_IT_number 2
_space_group_name_Hall '-P 1'
_space_group_name_H-M_alt 'P -1'
_symmetry_space_group_name_Hall '-P 1'
_symmetry_space_group_name_H-M 'P -1'
_atom_sites_solution_hydrogens mixed
_audit_creation_method SHELXL-2014/7
_audit_update_record
;
2016-06-23 deposited with the CCDC.
2016-11-07 downloaded from the CCDC.
;
_cell_angle_alpha 112.002(3)
_cell_angle_beta 102.265(3)
_cell_angle_gamma 90.523(3)
_cell_formula_units_Z 2
_cell_length_a 7.1080(14)
_cell_length_b 13.001(3)
_cell_length_c 15.084(3)
_cell_measurement_reflns_used 6525
_cell_measurement_temperature 100(2)
_cell_measurement_theta_max 27.10
_cell_measurement_theta_min 2.66
_cell_volume 1256.8(5)
_computing_cell_refinement 'Bruker SAINT'
_computing_data_collection 'Bruker APEX2'
_computing_data_reduction 'Bruker SAINT'
_computing_structure_refinement 'SHELXL-2014/7 (Sheldrick, 2014)'
_computing_structure_solution 'SHELXS-97 (Sheldrick, 2008)'
_diffrn_ambient_temperature 100(2)
_diffrn_measured_fraction_theta_full 0.995
_diffrn_measured_fraction_theta_max 0.994
_diffrn_measurement_device_type 'Bruker APEX-II CCD'
_diffrn_measurement_method '\f and \w scans'
_diffrn_radiation_monochromator graphite
_diffrn_radiation_source 'sealed tube'
_diffrn_radiation_type MoK\a
_diffrn_radiation_wavelength 0.71073
_diffrn_reflns_av_R_equivalents 0.0342
_diffrn_reflns_av_unetI/netI 0.0365
_diffrn_reflns_Laue_measured_fraction_full 0.995
_diffrn_reflns_Laue_measured_fraction_max 0.994
_diffrn_reflns_limit_h_max 9
_diffrn_reflns_limit_h_min -9
_diffrn_reflns_limit_k_max 16
_diffrn_reflns_limit_k_min -16
_diffrn_reflns_limit_l_max 19
_diffrn_reflns_limit_l_min -19
_diffrn_reflns_number 21850
_diffrn_reflns_point_group_measured_fraction_full 0.995
_diffrn_reflns_point_group_measured_fraction_max 0.994
_diffrn_reflns_theta_full 25.242
_diffrn_reflns_theta_max 27.150
_diffrn_reflns_theta_min 1.497
_exptl_absorpt_coefficient_mu 0.086
_exptl_absorpt_correction_type none
_exptl_crystal_colour colourless
_exptl_crystal_density_diffrn 1.265
_exptl_crystal_description block
_exptl_crystal_F_000 512
_exptl_crystal_size_max 0.390
_exptl_crystal_size_mid 0.130
_exptl_crystal_size_min 0.100
_refine_diff_density_max 0.464
_refine_diff_density_min -0.386
_refine_diff_density_rms 0.066
_refine_ls_extinction_method none
_refine_ls_goodness_of_fit_ref 1.092
_refine_ls_hydrogen_treatment mixed
_refine_ls_matrix_type full
_refine_ls_number_parameters 324
_refine_ls_number_reflns 5526
_refine_ls_number_restraints 0
_refine_ls_restrained_S_all 1.092
_refine_ls_R_factor_all 0.0788
_refine_ls_R_factor_gt 0.0623
_refine_ls_shift/su_max 0.000
_refine_ls_shift/su_mean 0.000
_refine_ls_structure_factor_coef Fsqd
_refine_ls_weighting_details 'w=1/[\s^2^(Fo^2^)+(0.1003P)^2^+0.8103P] where P=(Fo^2^+2Fc^2^)/3'
_refine_ls_weighting_scheme calc
_refine_ls_wR_factor_gt 0.1825
_refine_ls_wR_factor_ref 0.1939
_reflns_Friedel_coverage 0.000
_reflns_number_gt 4262
_reflns_number_total 5526
_reflns_threshold_expression 'I > 2\s(I)'
_cod_data_source_file c6cc07787k2.cif
_cod_data_source_block shelxl
_cod_original_cell_volume 1256.8(4)
_cod_database_code 7119232
_shelx_shelxl_version_number 2014/7
_shelx_space_group_comment
;
The symmetry employed for this shelxl refinement is uniquely defined
by the following loop, which should always be used as a source of
symmetry information in preference to the above space-group names.
They are only intended as comments.
;
_shelx_estimated_absorpt_t_min 0.967
_shelx_estimated_absorpt_t_max 0.991

loop_
_space_group_symop_operation_xyz
'x, y, z'
'-x, -y, -z'

loop_
_atom_site_label
_atom_site_type_symbol
_atom_site_fract_x
_atom_site_fract_y
_atom_site_fract_z
_atom_site_U_iso_or_equiv
_atom_site_adp_type
_atom_site_occupancy
_atom_site_site_symmetry_order
_atom_site_calc_flag
_atom_site_refinement_flags_posn
_atom_site_refinement_flags_adp
C1 C 0.1181(3) 0.7430(2) 0.24493(17) 0.0275(5) Uani 1 1 d . .
H1A H 0.0735 0.6663 0.1987 0.041 Uiso 1 1 calc R U
H1B H 0.0129 0.7906 0.2413 0.041 Uiso 1 1 calc R U
H1C H 0.2286 0.7703 0.2278 0.041 Uiso 1 1 calc R U
C2 C 0.1786(3) 0.74576(18) 0.34809(17) 0.0251(5) Uani 1 1 d . .
C3 C 0.2137(3) 0.61150(18) 0.43214(16) 0.0224(4) Uani 1 1 d . .
C4 C 0.1743(3) 0.49853(18) 0.41614(15) 0.0219(4) Uani 1 1 d . .
C5 C 0.2319(3) 0.46388(18) 0.49420(16) 0.0224(4) Uani 1 1 d . .
H5 H 0.2055 0.3877 0.4830 0.027 Uiso 1 1 calc R U
C6 C 0.3266(3) 0.53737(17) 0.58766(15) 0.0215(4) Uani 1 1 d . .
C7 C 0.3623(3) 0.64894(18) 0.60191(16) 0.0245(5) Uani 1 1 d . .
H7 H 0.4267 0.7007 0.6653 0.029 Uiso 1 1 calc R U
C8 C 0.3071(3) 0.68628(18) 0.52688(16) 0.0257(5) Uani 1 1 d . .
H8 H 0.3323 0.7629 0.5393 0.031 Uiso 1 1 calc R U
C9 C 0.3895(3) 0.50477(18) 0.67401(16) 0.0221(4) Uani 1 1 d . .
C10 C 0.3707(3) 0.34054(18) 0.72027(15) 0.0216(4) Uani 1 1 d . .
C11 C 0.3181(3) 0.22328(18) 0.68015(16) 0.0229(4) Uani 1 1 d . .
C12 C 0.3400(3) 0.16724(18) 0.74394(16) 0.0239(5) Uani 1 1 d . .
H12 H 0.3066 0.0890 0.7176 0.029 Uiso 1 1 calc R U
C13 C 0.4091(3) 0.22235(18) 0.84474(16) 0.0239(5) Uani 1 1 d . .
C14 C 0.4585(3) 0.33695(19) 0.88312(16) 0.0247(5) Uani 1 1 d . .
H14 H 0.5052 0.3754 0.9521 0.030 Uiso 1 1 calc R U
C15 C 0.4409(3) 0.39606(18) 0.82249(16) 0.0243(5) Uani 1 1 d . .
H15 H 0.4762 0.4742 0.8500 0.029 Uiso 1 1 calc R U
C16 C 0.4238(3) 0.15447(19) 0.90652(16) 0.0250(5) Uani 1 1 d . .
C17 C 0.4847(4) 0.1577(2) 1.06733(17) 0.0299(5) Uani 1 1 d . .
H17A H 0.5175 0.2105 1.1360 0.045 Uiso 1 1 calc R U
H17B H 0.3611 0.1144 1.0540 0.045 Uiso 1 1 calc R U
H17C H 0.5863 0.1072 1.0555 0.045 Uiso 1 1 calc R U
C18 C 0.0738(3) 0.41263(18) 0.32159(16) 0.0238(5) Uani 1 1 d . .
H18 H 0.0537 0.3390 0.3186 0.029 Uiso 1 1 calc R U
C19 C -0.0794(3) 0.33329(19) 0.15478(16) 0.0275(5) Uani 1 1 d . .
H19A H -0.2069 0.3501 0.1246 0.033 Uiso 1 1 calc R U
H19B H -0.1006 0.2690 0.1728 0.033 Uiso 1 1 calc R U
C20 C 0.0487(3) 0.3033(2) 0.08056(17) 0.0302(5) Uani 1 1 d . .
H20 H 0.1799 0.2926 0.1142 0.036 Uiso 1 1 calc R U
C21 C -0.0343(4) 0.1939(2) -0.00549(19) 0.0381(6) Uani 1 1 d . .
H21A H -0.0472 0.1351 0.0193 0.057 Uiso 1 1 calc R U
H21B H -0.1616 0.2032 -0.0406 0.057 Uiso 1 1 calc R U
H21C H 0.0528 0.1732 -0.0505 0.057 Uiso 1 1 calc R U
C22 C 0.0706(4) 0.3961(2) 0.04465(19) 0.0394(6) Uani 1 1 d . .
H22A H 0.1240 0.4654 0.1010 0.059 Uiso 1 1 calc R U
H22B H 0.1582 0.3765 -0.0001 0.059 Uiso 1 1 calc R U
H22C H -0.0562 0.4065 0.0099 0.059 Uiso 1 1 calc R U
C23 C 0.2339(3) 0.15701(18) 0.57590(16) 0.0249(5) Uani 1 1 d . .
H23 H 0.2099 0.0787 0.5563 0.030 Uiso 1 1 calc R U
C24 C 0.0963(3) 0.12159(19) 0.41016(16) 0.0282(5) Uani 1 1 d . .
H24A H -0.0315 0.1464 0.3904 0.034 Uiso 1 1 calc R U
H24B H 0.0745 0.0457 0.4090 0.034 Uiso 1 1 calc R U
C25 C 0.2170(4) 0.11750(18) 0.33636(16) 0.0272(5) Uani 1 1 d . .
H25 H 0.2637 0.1957 0.3493 0.033 Uiso 1 1 calc R U
C26 C 0.3930(4) 0.0537(2) 0.3487(2) 0.0357(6) Uani 1 1 d . .
H26A H 0.4703 0.0882 0.4165 0.053 Uiso 1 1 calc R U
H26B H 0.3502 -0.0239 0.3344 0.053 Uiso 1 1 calc R U
H26C H 0.4717 0.0559 0.3033 0.053 Uiso 1 1 calc R U
C27 C 0.0933(4) 0.0656(2) 0.23123(17) 0.0387(6) Uani 1 1 d . .
H27A H -0.0189 0.1076 0.2247 0.058 Uiso 1 1 calc R U
H27B H 0.1706 0.0678 0.1852 0.058 Uiso 1 1 calc R U
H27C H 0.0491 -0.0120 0.2163 0.058 Uiso 1 1 calc R U
N1 N 0.1586(3) 0.64259(16) 0.35198(14) 0.0238(4) Uani 1 1 d . .
N2 N 0.3449(3) 0.39417(15) 0.65493(14) 0.0231(4) Uani 1 1 d . .
N3 N 0.0114(3) 0.42983(15) 0.24308(13) 0.0253(4) Uani 1 1 d . .
N4 N 0.1905(3) 0.19691(15) 0.50970(13) 0.0251(4) Uani 1 1 d . .
O1 O 0.2399(3) 0.83155(14) 0.41944(12) 0.0342(4) Uani 1 1 d . .
O2 O 0.4731(2) 0.57320(13) 0.75474(11) 0.0294(4) Uani 1 1 d . .
O3 O 0.4686(2) 0.21816(13) 1.00313(11) 0.0269(4) Uani 1 1 d . .
O4 O 0.3975(3) 0.05395(14) 0.87350(12) 0.0339(4) Uani 1 1 d . .
H1N H 0.105(5) 0.586(3) 0.299(2) 0.045(9) Uiso 1 1 d . .
H2N H 0.290(4) 0.349(3) 0.590(2) 0.045(8) Uiso 1 1 d . .

loop_
_atom_site_aniso_label
_atom_site_aniso_U_11
_atom_site_aniso_U_22
_atom_site_aniso_U_33
_atom_site_aniso_U_23
_atom_site_aniso_U_13
_atom_site_aniso_U_12
C1 0.0304(12) 0.0286(11) 0.0262(11) 0.0137(9) 0.0062(9) 0.0022(9)
C2 0.0253(11) 0.0255(11) 0.0267(11) 0.0122(9) 0.0064(9) 0.0027(8)
C3 0.0217(10) 0.0247(11) 0.0226(10) 0.0105(9) 0.0061(8) 0.0028(8)
C4 0.0220(10) 0.0236(10) 0.0195(10) 0.0068(8) 0.0064(8) 0.0047(8)
C5 0.0253(11) 0.0198(10) 0.0225(10) 0.0079(8) 0.0072(8) 0.0026(8)
C6 0.0224(10) 0.0231(10) 0.0210(10) 0.0096(8) 0.0073(8) 0.0045(8)
C7 0.0269(11) 0.0244(11) 0.0196(10) 0.0059(8) 0.0049(8) 0.0009(8)
C8 0.0296(12) 0.0215(10) 0.0252(11) 0.0084(9) 0.0061(9) 0.0014(8)
C9 0.0225(10) 0.0233(10) 0.0204(10) 0.0079(8) 0.0058(8) 0.0027(8)
C10 0.0231(10) 0.0238(10) 0.0195(10) 0.0094(8) 0.0060(8) 0.0041(8)
C11 0.0239(10) 0.0245(11) 0.0205(10) 0.0085(8) 0.0060(8) 0.0044(8)
C12 0.0262(11) 0.0222(10) 0.0239(11) 0.0085(9) 0.0076(9) 0.0043(8)
C13 0.0232(11) 0.0291(11) 0.0238(11) 0.0136(9) 0.0077(8) 0.0070(8)
C14 0.0271(11) 0.0281(11) 0.0191(10) 0.0094(9) 0.0056(8) 0.0040(9)
C15 0.0263(11) 0.0229(10) 0.0228(11) 0.0078(9) 0.0056(9) 0.0019(8)
C16 0.0261(11) 0.0286(11) 0.0224(11) 0.0121(9) 0.0059(9) 0.0041(9)
C17 0.0383(13) 0.0307(12) 0.0241(11) 0.0154(10) 0.0054(10) 0.0033(10)
C18 0.0245(11) 0.0228(10) 0.0239(11) 0.0082(9) 0.0067(9) 0.0033(8)
C19 0.0312(12) 0.0263(11) 0.0227(11) 0.0089(9) 0.0025(9) 0.0015(9)
C20 0.0293(12) 0.0319(12) 0.0216(11) 0.0030(9) 0.0033(9) 0.0043(9)
C21 0.0347(14) 0.0394(14) 0.0270(13) -0.0006(11) 0.0048(10) 0.0026(11)
C22 0.0449(15) 0.0459(15) 0.0266(12) 0.0109(11) 0.0128(11) -0.0027(12)
C23 0.0262(11) 0.0226(10) 0.0254(11) 0.0079(9) 0.0073(9) 0.0018(8)
C24 0.0304(12) 0.0272(11) 0.0231(11) 0.0072(9) 0.0027(9) 0.0000(9)
C25 0.0394(13) 0.0211(10) 0.0196(11) 0.0066(8) 0.0060(9) 0.0016(9)
C26 0.0382(14) 0.0256(12) 0.0416(14) 0.0083(10) 0.0147(11) 0.0031(10)
C27 0.0588(17) 0.0308(13) 0.0208(12) 0.0061(10) 0.0046(11) 0.0010(12)
N1 0.0296(10) 0.0219(9) 0.0195(9) 0.0085(8) 0.0038(8) 0.0017(7)
N2 0.0296(10) 0.0211(9) 0.0182(9) 0.0076(7) 0.0048(7) 0.0026(7)
N3 0.0272(10) 0.0267(10) 0.0205(9) 0.0075(8) 0.0052(7) 0.0034(7)
N4 0.0284(10) 0.0248(9) 0.0199(9) 0.0062(7) 0.0054(7) 0.0024(7)
O1 0.0485(11) 0.0243(8) 0.0269(9) 0.0103(7) 0.0023(7) -0.0021(7)
O2 0.0362(9) 0.0268(8) 0.0218(8) 0.0087(7) 0.0014(7) -0.0015(7)
O3 0.0335(9) 0.0281(8) 0.0210(8) 0.0124(7) 0.0045(6) 0.0030(6)
O4 0.0483(11) 0.0273(9) 0.0268(9) 0.0124(7) 0.0067(8) 0.0030(7)

loop_
_atom_type_symbol
_atom_type_description
_atom_type_scat_dispersion_real
_atom_type_scat_dispersion_imag
_atom_type_scat_source
C C 0.0033 0.0016 'International Tables Vol C Tables 4.2.6.8 and 6.1.1.4'
H H 0.0000 0.0000 'International Tables Vol C Tables 4.2.6.8 and 6.1.1.4'
N N 0.0061 0.0033 'International Tables Vol C Tables 4.2.6.8 and 6.1.1.4'
O O 0.0106 0.0060 'International Tables Vol C Tables 4.2.6.8 and 6.1.1.4'

loop_
_geom_angle_atom_site_label_1
_geom_angle_atom_site_label_2
_geom_angle_atom_site_label_3
_geom_angle
O1 C2 N1 124.4(2)
O1 C2 C1 122.6(2)
N1 C2 C1 113.01(19)
N1 C3 C8 123.47(19)
N1 C3 C4 117.77(19)
C8 C3 C4 118.76(19)
C5 C4 C3 119.32(19)
C5 C4 C18 116.44(19)
C3 C4 C18 124.24(19)
C6 C5 C4 122.03(19)
C5 C6 C7 117.60(19)
C5 C6 C9 124.14(19)
C7 C6 C9 118.25(19)
C8 C7 C6 122.0(2)
C7 C8 C3 120.3(2)
O2 C9 N2 123.8(2)
O2 C9 C6 121.28(19)
N2 C9 C6 114.91(18)
N2 C10 C15 123.57(19)
N2 C10 C11 117.18(19)
C15 C10 C11 119.23(19)
C12 C11 C10 118.57(19)
C12 C11 C23 116.92(19)
C10 C11 C23 124.45(19)
C13 C12 C11 122.0(2)
C12 C13 C14 118.9(2)
C12 C13 C16 117.6(2)
C14 C13 C16 123.5(2)
C15 C14 C13 121.2(2)
C14 C15 C10 120.1(2)
O4 C16 O3 123.8(2)
O4 C16 C13 124.0(2)
O3 C16 C13 112.23(19)
N3 C18 C4 124.6(2)
N3 C19 C20 110.53(19)
C22 C20 C21 110.8(2)
C22 C20 C19 111.1(2)
C21 C20 C19 110.1(2)
N4 C23 C11 124.7(2)
N4 C24 C25 111.96(19)
C26 C25 C27 110.7(2)
C26 C25 C24 111.0(2)
C27 C25 C24 110.5(2)
C2 N1 C3 129.21(19)
C9 N2 C10 128.65(19)
C18 N3 C19 117.01(19)
C23 N4 C24 118.45(19)
C16 O3 C17 115.14(17)

loop_
_geom_bond_atom_site_label_1
_geom_bond_atom_site_label_2
_geom_bond_distance
C1 C2 1.510(3)
C2 O1 1.218(3)
C2 N1 1.372(3)
C3 N1 1.395(3)
C3 C8 1.404(3)
C3 C4 1.411(3)
C4 C5 1.397(3)
C4 C18 1.467(3)
C5 C6 1.389(3)
C6 C7 1.397(3)
C6 C9 1.498(3)
C7 C8 1.377(3)
C9 O2 1.224(3)
C9 N2 1.376(3)
C10 N2 1.390(3)
C10 C15 1.407(3)
C10 C11 1.426(3)
C11 C12 1.395(3)
C11 C23 1.466(3)
C12 C13 1.388(3)
C13 C14 1.392(3)
C13 C16 1.495(3)
C14 C15 1.386(3)
C16 O4 1.208(3)
C16 O3 1.343(3)
C17 O3 1.447(3)
C18 N3 1.275(3)
C19 N3 1.460(3)
C19 C20 1.532(3)
C20 C22 1.516(4)
C20 C21 1.527(3)
C23 N4 1.273(3)
C24 N4 1.456(3)
C24 C25 1.530(3)
C25 C26 1.524(3)
C25 C27 1.529(3)

loop_
_geom_hbond_atom_site_label_D
_geom_hbond_atom_site_label_H
_geom_hbond_atom_site_label_A
_geom_hbond_distance_DH
_geom_hbond_distance_HA
_geom_hbond_distance_DA
_geom_hbond_angle_DHA
N1 H1N N3 0.86(3) 1.93(3) 2.694(3) 147(3)
N2 H2N N4 0.92(3) 1.93(3) 2.701(3) 140(3)
